data_1557899
loop_
_publ_author_name
'Yang, Jian'
'Postils, Ver\`onica'
'Lipschutz, Michael I.'
'Fasulo, Meg'
'Raynaud, Christophe'
'Clot, Eric'
'Eisenstein, Odile'
'Tilley, T. Don'

_publ_section_title
;
 Efficient alkene hydrosilation with bis(8-quinolyl)phosphine (NPN) nickel
 catalysts. The dominant role of silyl-over hydrido-nickel catalytic
 intermediates
;
_journal_issue 19
_journal_name_full 'Chemical Science'
_journal_page_first 5043
_journal_page_last 5051
_journal_paper_doi 10.1039/D0SC00997K
_journal_volume 11
_journal_year 2020
_chemical_formula_sum 'C76 H76 Cl2 F14 N4 Ni2 O2 P2 Sb2'
_chemical_formula_weight 1837.15
_space_group_IT_number 2
_space_group_name_Hall '-P 1'
_space_group_name_H-M_alt 'P -1'
_symmetry_cell_setting triclinic
_symmetry_space_group_name_H-M 'P -1'
_atom_sites_solution_hydrogens geom
_atom_sites_solution_primary direct
_atom_sites_solution_secondary difmap
_audit_creation_method SHELXL-97
_audit_update_record
;
2020-02-04 deposited with the CCDC.	2020-04-24 downloaded from the CCDC.
;
_cell_angle_alpha 109.074(4)
_cell_angle_beta 108.271(3)
_cell_angle_gamma 97.907(4)
_cell_formula_units_Z 1
_cell_length_a 10.5566(6)
_cell_length_b 14.6779(13)
_cell_length_c 14.7391(8)
_cell_measurement_reflns_used 9374
_cell_measurement_temperature 100(2)
_cell_measurement_theta_max 25.2305
_cell_measurement_theta_min 2.593
_cell_volume 1974.9(3)
_computing_cell_refinement 'Bruker APEX2 v. 2009.1'
_computing_data_collection 'Bruker APEX2 v. 2009.1'
_computing_data_reduction 'Bruker APEX2 v. 2009.1'
_computing_molecular_graphics ORTEP-32
_computing_publication_material CIFTAB
_computing_structure_refinement 'SHELXL-97 (Sheldrick, 2008)'
_computing_structure_solution 'SHELXS-97 (Sheldrick, 2008)'
_diffrn_ambient_temperature 100(2)
_diffrn_detector_area_resol_mean 8.366
_diffrn_measured_fraction_theta_full 0.989
_diffrn_measured_fraction_theta_max 0.989
_diffrn_measurement_device_type 'Bruker APEX-II CCD'
_diffrn_measurement_method '\w and \f scans'
_diffrn_radiation_monochromator graphite
_diffrn_radiation_source 'fine-focus sealed tube'
_diffrn_radiation_type MoK\a
_diffrn_radiation_wavelength 0.71073
_diffrn_reflns_av_R_equivalents 0.1320
_diffrn_reflns_av_sigmaI/netI 0.0914
_diffrn_reflns_limit_h_max 12
_diffrn_reflns_limit_h_min -12
_diffrn_reflns_limit_k_max 17
_diffrn_reflns_limit_k_min -17
_diffrn_reflns_limit_l_max 17
_diffrn_reflns_limit_l_min -17
_diffrn_reflns_number 83039
_diffrn_reflns_theta_full 25.41
_diffrn_reflns_theta_max 25.41
_diffrn_reflns_theta_min 1.52
_exptl_absorpt_coefficient_mu 1.334
_exptl_absorpt_correction_T_max 0.9869
_exptl_absorpt_correction_T_min 0.9369
_exptl_absorpt_correction_type multi-scan
_exptl_absorpt_process_details SADABS
_exptl_crystal_colour 'light green'
_exptl_crystal_density_diffrn 1.545
_exptl_crystal_density_method 'not measured'
_exptl_crystal_description needle
_exptl_crystal_F_000 924
_exptl_crystal_size_max 0.05
_exptl_crystal_size_mid 0.01
_exptl_crystal_size_min 0.01
_refine_diff_density_max 2.737
_refine_diff_density_min -1.362
_refine_diff_density_rms 0.200
_refine_ls_extinction_method none
_refine_ls_goodness_of_fit_ref 1.056
_refine_ls_hydrogen_treatment constr
_refine_ls_matrix_type full
_refine_ls_number_parameters 475
_refine_ls_number_reflns 7201
_refine_ls_number_restraints 0
_refine_ls_restrained_S_all 1.056
_refine_ls_R_factor_all 0.1110
_refine_ls_R_factor_gt 0.0638
_refine_ls_shift/su_max 0.000
_refine_ls_shift/su_mean 0.000
_refine_ls_structure_factor_coef Fsqd
_refine_ls_weighting_details 'calc w=1/[\s^2^(Fo^2^)+(0.0992P)^2^+13.8449P] where P=(Fo^2^+2Fc^2^)/3'
_refine_ls_weighting_scheme calc
_refine_ls_wR_factor_gt 0.1723
_refine_ls_wR_factor_ref 0.2002
_reflns_number_gt 4872
_reflns_number_total 7201
_reflns_threshold_expression >2sigma(I)
_cod_data_source_file d0sc00997k4.cif
_cod_data_source_block shelxl
_cod_depositor_comments
;Adding full bibliography for 1557899.cif.

 Adding full bibliography for 1557899.cif.
;
_cod_original_cell_volume 1974.9(2)
_cod_database_code 1557899

loop_
_symmetry_equiv_pos_as_xyz
'x, y, z'
'-x, -y, -z'

loop_
_atom_site_label
_atom_site_type_symbol
_atom_site_fract_x
_atom_site_fract_y
_atom_site_fract_z
_atom_site_U_iso_or_equiv
_atom_site_adp_type
_atom_site_occupancy
_atom_site_symmetry_multiplicity
_atom_site_calc_flag
_atom_site_refinement_flags
_atom_site_disorder_assembly
_atom_site_disorder_group
C1 C 1.2829(9) 0.5473(6) 0.6984(7) 0.024(2) Uani 1 1 d . . .
H1 H 1.2069 0.5642 0.7151 0.029 Uiso 1 1 calc R . .
C2 C 1.4173(9) 0.6100(6) 0.7644(7) 0.030(2) Uani 1 1 d . . .
H2 H 1.4310 0.6655 0.8254 0.036 Uiso 1 1 calc R . .
C3 C 1.5264(9) 0.5900(6) 0.7396(7) 0.027(2) Uani 1 1 d . . .
H3 H 1.6169 0.6330 0.7816 0.032 Uiso 1 1 calc R . .
C4 C 1.5043(8) 0.5039(6) 0.6499(6) 0.0179(18) Uani 1 1 d . . .
C5 C 1.6115(8) 0.4787(6) 0.6174(7) 0.023(2) Uani 1 1 d . . .
H5 H 1.7039 0.5193 0.6567 0.027 Uiso 1 1 calc R . .
C6 C 1.5831(9) 0.3966(7) 0.5301(7) 0.028(2) Uani 1 1 d . . .
H6 H 1.6557 0.3820 0.5075 0.034 Uiso 1 1 calc R . .
C7 C 1.4489(8) 0.3328(6) 0.4727(6) 0.0194(18) Uani 1 1 d . . .
H7 H 1.4316 0.2746 0.4130 0.023 Uiso 1 1 calc R . .
C8 C 1.3420(8) 0.3548(6) 0.5032(6) 0.0151(17) Uani 1 1 d . . .
C9 C 1.3681(8) 0.4433(6) 0.5905(6) 0.0177(18) Uani 1 1 d . . .
C10 C 0.9576(9) 0.3147(6) 0.6482(7) 0.0224(19) Uani 1 1 d . . .
H10 H 0.9144 0.3678 0.6536 0.027 Uiso 1 1 calc R . .
C11 C 0.9436(10) 0.2565(7) 0.7047(7) 0.029(2) Uani 1 1 d . . .
H11 H 0.8913 0.2707 0.7471 0.034 Uiso 1 1 calc R . .
C12 C 1.0043(10) 0.1793(7) 0.6998(7) 0.027(2) Uani 1 1 d . . .
H12 H 0.9947 0.1398 0.7383 0.033 Uiso 1 1 calc R . .
C13 C 1.0819(9) 0.1597(6) 0.6355(7) 0.0218(19) Uani 1 1 d . . .
C14 C 1.1448(10) 0.0801(7) 0.6226(8) 0.035(2) Uani 1 1 d . . .
H14 H 1.1388 0.0385 0.6596 0.041 Uiso 1 1 calc R . .
C15 C 1.2147(10) 0.0623(7) 0.5566(8) 0.032(2) Uani 1 1 d . . .
H15 H 1.2588 0.0096 0.5500 0.038 Uiso 1 1 calc R . .
C16 C 1.2218(9) 0.1201(6) 0.4996(7) 0.025(2) Uani 1 1 d . . .
H16 H 1.2678 0.1052 0.4527 0.030 Uiso 1 1 calc R . .
C17 C 1.1620(8) 0.1999(6) 0.5107(6) 0.0183(18) Uani 1 1 d . . .
C18 C 1.0906(8) 0.2203(6) 0.5785(6) 0.0157(17) Uani 1 1 d . . .
C19 C 1.1507(8) 0.2108(6) 0.2408(6) 0.0179(18) Uani 1 1 d . . .
C20 C 1.0749(8) 0.2726(6) 0.2083(6) 0.0195(18) Uani 1 1 d . . .
H20 H 1.0358 0.3126 0.2513 0.023 Uiso 1 1 calc R . .
C21 C 1.0575(9) 0.2744(6) 0.1106(6) 0.0213(19) Uani 1 1 d . . .
C22 C 1.1158(9) 0.2147(6) 0.0508(7) 0.0208(19) Uani 1 1 d . . .
H22 H 1.1039 0.2164 -0.0152 0.025 Uiso 1 1 calc R . .
C23 C 1.1915(8) 0.1519(6) 0.0822(7) 0.0219(19) Uani 1 1 d . . .
C24 C 1.2103(8) 0.1516(6) 0.1804(7) 0.0197(19) Uani 1 1 d . . .
H24 H 1.2632 0.1114 0.2056 0.024 Uiso 1 1 calc R . .
C25 C 0.9702(9) 0.3412(6) 0.0733(7) 0.025(2) Uani 1 1 d . . .
C26 C 0.9470(10) 0.3247(7) -0.0386(7) 0.032(2) Uani 1 1 d . . .
H26A H 0.8881 0.3657 -0.0608 0.048 Uiso 1 1 calc R . .
H26B H 0.9017 0.2539 -0.0834 0.048 Uiso 1 1 calc R . .
H26C H 1.0363 0.3437 -0.0439 0.048 Uiso 1 1 calc R . .
C27 C 1.0455(12) 0.4510(7) 0.1426(8) 0.039(3) Uani 1 1 d . . .
H27A H 1.1357 0.4672 0.1377 0.058 Uiso 1 1 calc R . .
H27B H 1.0589 0.4628 0.2148 0.058 Uiso 1 1 calc R . .
H27C H 0.9900 0.4936 0.1197 0.058 Uiso 1 1 calc R . .
C28 C 0.8276(10) 0.3142(8) 0.0784(8) 0.033(2) Uani 1 1 d . . .
H28A H 0.7752 0.3606 0.0616 0.050 Uiso 1 1 calc R . .
H28B H 0.8395 0.3190 0.1486 0.050 Uiso 1 1 calc R . .
H28C H 0.7771 0.2457 0.0283 0.050 Uiso 1 1 calc R . .
C29 C 1.2437(9) 0.0824(7) 0.0070(7) 0.025(2) Uani 1 1 d . . .
C30 C 1.3594(14) 0.1461(9) -0.0047(12) 0.083(5) Uani 1 1 d . . .
H30A H 1.3965 0.1026 -0.0499 0.125 Uiso 1 1 calc R . .
H30B H 1.4333 0.1851 0.0638 0.125 Uiso 1 1 calc R . .
H30C H 1.3228 0.1917 -0.0355 0.125 Uiso 1 1 calc R . .
C31 C 1.3026(14) 0.0083(10) 0.0486(9) 0.066(4) Uani 1 1 d . . .
H31A H 1.2293 -0.0351 0.0549 0.098 Uiso 1 1 calc R . .
H31B H 1.3775 0.0450 0.1170 0.098 Uiso 1 1 calc R . .
H31C H 1.3388 -0.0326 0.0007 0.098 Uiso 1 1 calc R . .
C32 C 1.1256(11) 0.0221(8) -0.0943(8) 0.046(3) Uani 1 1 d . . .
H32A H 1.0907 0.0666 -0.1272 0.069 Uiso 1 1 calc R . .
H32B H 1.0514 -0.0139 -0.0821 0.069 Uiso 1 1 calc R . .
H32C H 1.1572 -0.0261 -0.1400 0.069 Uiso 1 1 calc R . .
C100 C 0.3921(12) -0.0780(9) 0.3078(11) 0.053(3) Uani 1 1 d . . .
C101 C 0.4131(13) -0.1344(9) 0.2254(10) 0.057(3) Uani 1 1 d . . .
H101 H 0.4119 -0.1119 0.1717 0.069 Uiso 1 1 calc R . .
C102 C 0.4371(14) -0.2273(9) 0.2189(10) 0.064(4) Uani 1 1 d . . .
H102 H 0.4550 -0.2689 0.1623 0.077 Uiso 1 1 calc R . .
C103 C 0.4334(13) -0.2555(10) 0.2987(11) 0.063(4) Uani 1 1 d . . .
H103 H 0.4465 -0.3190 0.2957 0.075 Uiso 1 1 calc R . .
C104 C 0.4114(13) -0.1954(10) 0.3823(11) 0.061(3) Uani 1 1 d . . .
H104 H 0.4107 -0.2166 0.4366 0.073 Uiso 1 1 calc R . .
C105 C 0.3904(14) -0.1049(11) 0.3864(13) 0.069(4) Uani 1 1 d . . .
H105 H 0.3750 -0.0617 0.4435 0.083 Uiso 1 1 calc R . .
N1 N 1.2571(7) 0.4664(5) 0.6146(5) 0.0163(15) Uani 1 1 d . . .
N2 N 1.0290(7) 0.2988(5) 0.5872(5) 0.0183(15) Uani 1 1 d . . .
O1 O 1.1657(6) 0.1975(4) 0.3333(4) 0.0187(12) Uani 1 1 d . . .
F1 F 0.8323(5) 0.3067(3) 0.4009(4) 0.0219(11) Uani 1 1 d . . .
F2 F 0.8903(5) 0.1351(3) 0.3350(4) 0.0279(12) Uani 1 1 d . . .
F3 F 0.7296(6) 0.1571(4) 0.4428(4) 0.0323(12) Uani 1 1 d . . .
F4 F 0.5618(5) 0.2133(4) 0.3090(4) 0.0296(12) Uani 1 1 d . . .
F5 F 0.6254(5) 0.0380(3) 0.2411(4) 0.0328(13) Uani 1 1 d . . .
F6 F 0.7213(5) 0.1927(4) 0.2009(4) 0.0292(12) Uani 1 1 d . . .
F10 F 0.3710(10) 0.0146(7) 0.3162(8) 0.097(3) Uani 1 1 d . . .
P1 P 1.1657(2) 0.27812(15) 0.43825(16) 0.0143(5) Uani 1 1 d . . .
Cl1 Cl 1.0559(2) 0.48968(14) 0.41025(15) 0.0168(4) Uani 1 1 d . . .
Ni1 Ni 1.05296(10) 0.39161(7) 0.51061(8) 0.0142(3) Uani 1 1 d . . .
Sb1 Sb 0.72422(6) 0.17185(4) 0.31990(4) 0.0190(2) Uani 1 1 d . . .

loop_
_atom_site_aniso_label
_atom_site_aniso_U_11
_atom_site_aniso_U_22
_atom_site_aniso_U_33
_atom_site_aniso_U_23
_atom_site_aniso_U_13
_atom_site_aniso_U_12
C1 0.016(5) 0.026(5) 0.026(5) 0.007(4) 0.007(4) 0.007(4)
C2 0.027(5) 0.019(4) 0.028(5) -0.003(4) 0.004(4) 0.005(4)
C3 0.017(5) 0.026(5) 0.031(5) 0.008(4) 0.007(4) -0.001(4)
C4 0.012(4) 0.014(4) 0.025(5) 0.007(3) 0.006(4) 0.001(3)
C5 0.009(4) 0.028(5) 0.032(5) 0.012(4) 0.009(4) 0.003(4)
C6 0.014(5) 0.036(5) 0.045(6) 0.020(5) 0.019(4) 0.010(4)
C7 0.014(4) 0.022(4) 0.020(4) 0.005(4) 0.008(4) 0.005(3)
C8 0.013(4) 0.015(4) 0.021(4) 0.008(3) 0.009(4) 0.007(3)
C9 0.015(4) 0.019(4) 0.028(5) 0.015(4) 0.012(4) 0.008(3)
C10 0.023(5) 0.023(4) 0.026(5) 0.009(4) 0.014(4) 0.012(4)
C11 0.037(6) 0.032(5) 0.031(5) 0.015(4) 0.024(5) 0.016(4)
C12 0.031(5) 0.036(5) 0.024(5) 0.018(4) 0.015(4) 0.010(4)
C13 0.020(5) 0.024(4) 0.026(5) 0.014(4) 0.009(4) 0.010(4)
C14 0.037(6) 0.038(6) 0.041(6) 0.024(5) 0.021(5) 0.013(5)
C15 0.029(5) 0.034(5) 0.050(6) 0.027(5) 0.020(5) 0.027(4)
C16 0.017(5) 0.024(5) 0.040(6) 0.015(4) 0.016(4) 0.010(4)
C17 0.013(4) 0.018(4) 0.021(5) 0.008(4) 0.004(4) 0.004(3)
C18 0.006(4) 0.024(4) 0.016(4) 0.010(3) 0.001(3) 0.004(3)
C19 0.015(4) 0.015(4) 0.020(4) 0.004(3) 0.006(4) 0.000(3)
C20 0.018(4) 0.016(4) 0.023(5) 0.003(4) 0.010(4) 0.008(3)
C21 0.022(5) 0.023(4) 0.017(4) 0.005(4) 0.009(4) 0.003(4)
C22 0.021(5) 0.024(5) 0.021(5) 0.008(4) 0.012(4) 0.006(4)
C23 0.009(4) 0.027(5) 0.021(5) 0.001(4) 0.006(4) -0.001(4)
C24 0.010(4) 0.021(4) 0.029(5) 0.006(4) 0.011(4) 0.006(3)
C25 0.026(5) 0.028(5) 0.022(5) 0.010(4) 0.010(4) 0.010(4)
C26 0.037(6) 0.033(5) 0.033(6) 0.014(4) 0.017(5) 0.017(5)
C27 0.062(7) 0.021(5) 0.033(6) 0.012(4) 0.015(5) 0.016(5)
C28 0.033(6) 0.045(6) 0.034(6) 0.020(5) 0.018(5) 0.023(5)
C29 0.019(5) 0.033(5) 0.020(5) 0.003(4) 0.010(4) 0.008(4)
C30 0.073(9) 0.050(8) 0.108(12) -0.022(7) 0.078(9) -0.013(7)
C31 0.077(10) 0.091(10) 0.043(7) 0.017(7) 0.035(7) 0.059(8)
C32 0.030(6) 0.050(7) 0.030(6) -0.013(5) 0.005(5) 0.011(5)
C100 0.046(7) 0.045(7) 0.077(9) 0.029(7) 0.025(7) 0.019(6)
C101 0.060(8) 0.048(7) 0.056(8) 0.025(6) 0.011(7) 0.003(6)
C102 0.076(10) 0.047(7) 0.058(8) 0.020(6) 0.014(7) 0.008(7)
C103 0.055(8) 0.067(9) 0.067(9) 0.034(7) 0.015(7) 0.021(7)
C104 0.044(7) 0.082(10) 0.075(9) 0.041(8) 0.031(7) 0.027(7)
C105 0.058(9) 0.076(10) 0.115(12) 0.062(9) 0.051(9) 0.034(7)
N1 0.013(4) 0.016(3) 0.019(4) 0.004(3) 0.008(3) 0.006(3)
N2 0.012(4) 0.019(4) 0.024(4) 0.009(3) 0.006(3) 0.005(3)
O1 0.020(3) 0.021(3) 0.016(3) 0.006(2) 0.008(3) 0.009(2)
F1 0.014(2) 0.019(2) 0.026(3) 0.001(2) 0.007(2) 0.0020(19)
F2 0.017(3) 0.022(3) 0.039(3) 0.005(2) 0.008(2) 0.008(2)
F3 0.038(3) 0.032(3) 0.036(3) 0.020(2) 0.018(3) 0.010(2)
F4 0.014(3) 0.030(3) 0.038(3) 0.003(2) 0.012(2) 0.008(2)
F5 0.021(3) 0.016(2) 0.048(3) 0.002(2) 0.011(3) 0.000(2)
F6 0.028(3) 0.035(3) 0.027(3) 0.012(2) 0.012(2) 0.011(2)
F10 0.122(8) 0.086(6) 0.140(8) 0.073(6) 0.082(7) 0.057(6)
P1 0.0115(11) 0.0153(10) 0.0175(11) 0.0053(8) 0.0076(9) 0.0062(8)
Cl1 0.0145(10) 0.0158(9) 0.0240(11) 0.0078(8) 0.0107(8) 0.0086(8)
Ni1 0.0106(5) 0.0146(5) 0.0195(6) 0.0056(4) 0.0086(4) 0.0062(4)
Sb1 0.0138(3) 0.0177(3) 0.0253(4) 0.0057(2) 0.0099(2) 0.0052(2)

loop_
_atom_type_symbol
_atom_type_description
_atom_type_scat_dispersion_real
_atom_type_scat_dispersion_imag
_atom_type_scat_source
C C 0.0033 0.0016 'International Tables Vol C Tables 4.2.6.8 and 6.1.1.4'
H H 0.0000 0.0000 'International Tables Vol C Tables 4.2.6.8 and 6.1.1.4'
N N 0.0061 0.0033 'International Tables Vol C Tables 4.2.6.8 and 6.1.1.4'
O O 0.0106 0.0060 'International Tables Vol C Tables 4.2.6.8 and 6.1.1.4'
F F 0.0171 0.0103 'International Tables Vol C Tables 4.2.6.8 and 6.1.1.4'
P P 0.1023 0.0942 'International Tables Vol C Tables 4.2.6.8 and 6.1.1.4'
Cl Cl 0.1484 0.1585 'International Tables Vol C Tables 4.2.6.8 and 6.1.1.4'
Ni Ni 0.3393 1.1124 'International Tables Vol C Tables 4.2.6.8 and 6.1.1.4'
Sb Sb -0.5866 1.5461 'International Tables Vol C Tables 4.2.6.8 and 6.1.1.4'

loop_
_geom_angle_atom_site_label_1
_geom_angle_atom_site_label_2
_geom_angle_atom_site_label_3
_geom_angle
_geom_angle_site_symmetry_1
_geom_angle_site_symmetry_3
_geom_angle_publ_flag
N1 C1 C2 123.5(8) . . ?
N1 C1 H1 118.3 . . ?
C2 C1 H1 118.3 . . ?
C3 C2 C1 119.3(8) . . ?
C3 C2 H2 120.3 . . ?
C1 C2 H2 120.3 . . ?
C2 C3 C4 119.4(8) . . ?
C2 C3 H3 120.3 . . ?
C4 C3 H3 120.3 . . ?
C9 C4 C5 119.1(7) . . ?
C9 C4 C3 117.7(8) . . ?
C5 C4 C3 123.1(8) . . ?
C6 C5 C4 120.2(8) . . ?
C6 C5 H5 119.9 . . ?
C4 C5 H5 119.9 . . ?
C5 C6 C7 121.3(8) . . ?
C5 C6 H6 119.3 . . ?
C7 C6 H6 119.3 . . ?
C8 C7 C6 119.8(8) . . ?
C8 C7 H7 120.1 . . ?
C6 C7 H7 120.1 . . ?
C7 C8 C9 119.7(7) . . ?
C7 C8 P1 124.4(6) . . ?
C9 C8 P1 116.0(6) . . ?
N1 C9 C4 122.2(7) . . ?
N1 C9 C8 118.1(7) . . ?
C4 C9 C8 119.7(7) . . ?
N2 C10 C11 122.6(8) . . ?
N2 C10 H10 118.7 . . ?
C11 C10 H10 118.7 . . ?
C12 C11 C10 121.0(8) . . ?
C12 C11 H11 119.5 . . ?
C10 C11 H11 119.5 . . ?
C11 C12 C13 118.2(8) . . ?
C11 C12 H12 120.9 . . ?
C13 C12 H12 120.9 . . ?
C14 C13 C18 118.9(8) . . ?
C14 C13 C12 122.7(8) . . ?
C18 C13 C12 118.3(8) . . ?
C15 C14 C13 120.4(8) . . ?
C15 C14 H14 119.8 . . ?
C13 C14 H14 119.8 . . ?
C14 C15 C16 121.0(8) . . ?
C14 C15 H15 119.5 . . ?
C16 C15 H15 119.5 . . ?
C15 C16 C17 120.4(8) . . ?
C15 C16 H16 119.8 . . ?
C17 C16 H16 119.8 . . ?
C16 C17 C18 119.6(8) . . ?
C16 C17 P1 123.0(7) . . ?
C18 C17 P1 117.3(6) . . ?
N2 C18 C17 119.0(7) . . ?
N2 C18 C13 121.3(7) . . ?
C17 C18 C13 119.6(7) . . ?
C20 C19 C24 122.5(8) . . ?
C20 C19 O1 123.1(7) . . ?
C24 C19 O1 114.3(7) . . ?
C19 C20 C21 118.4(8) . . ?
C19 C20 H20 120.8 . . ?
C21 C20 H20 120.8 . . ?
C22 C21 C20 118.7(8) . . ?
C22 C21 C25 122.9(7) . . ?
C20 C21 C25 118.4(7) . . ?
C21 C22 C23 123.5(8) . . ?
C21 C22 H22 118.2 . . ?
C23 C22 H22 118.2 . . ?
C22 C23 C24 117.5(8) . . ?
C22 C23 C29 119.8(8) . . ?
C24 C23 C29 122.6(8) . . ?
C19 C24 C23 119.4(8) . . ?
C19 C24 H24 120.3 . . ?
C23 C24 H24 120.3 . . ?
C26 C25 C27 108.9(7) . . ?
C26 C25 C28 107.6(7) . . ?
C27 C25 C28 110.6(8) . . ?
C26 C25 C21 111.5(7) . . ?
C27 C25 C21 109.2(7) . . ?
C28 C25 C21 109.0(7) . . ?
C25 C26 H26A 109.5 . . ?
C25 C26 H26B 109.5 . . ?
H26A C26 H26B 109.5 . . ?
C25 C26 H26C 109.5 . . ?
H26A C26 H26C 109.5 . . ?
H26B C26 H26C 109.5 . . ?
C25 C27 H27A 109.5 . . ?
C25 C27 H27B 109.5 . . ?
H27A C27 H27B 109.5 . . ?
C25 C27 H27C 109.5 . . ?
H27A C27 H27C 109.5 . . ?
H27B C27 H27C 109.5 . . ?
C25 C28 H28A 109.5 . . ?
C25 C28 H28B 109.5 . . ?
H28A C28 H28B 109.5 . . ?
C25 C28 H28C 109.5 . . ?
H28A C28 H28C 109.5 . . ?
H28B C28 H28C 109.5 . . ?
C32 C29 C30 112.6(10) . . ?
C32 C29 C31 106.8(9) . . ?
C30 C29 C31 107.8(10) . . ?
C32 C29 C23 109.5(7) . . ?
C30 C29 C23 108.6(8) . . ?
C31 C29 C23 111.5(8) . . ?
C29 C30 H30A 109.5 . . ?
C29 C30 H30B 109.5 . . ?
H30A C30 H30B 109.5 . . ?
C29 C30 H30C 109.5 . . ?
H30A C30 H30C 109.5 . . ?
H30B C30 H30C 109.5 . . ?
C29 C31 H31A 109.5 . . ?
C29 C31 H31B 109.5 . . ?
H31A C31 H31B 109.5 . . ?
C29 C31 H31C 109.5 . . ?
H31A C31 H31C 109.5 . . ?
H31B C31 H31C 109.5 . . ?
C29 C32 H32A 109.5 . . ?
C29 C32 H32B 109.5 . . ?
H32A C32 H32B 109.5 . . ?
C29 C32 H32C 109.5 . . ?
H32A C32 H32C 109.5 . . ?
H32B C32 H32C 109.5 . . ?
C101 C100 C105 124.1(12) . . ?
C101 C100 F10 119.8(12) . . ?
C105 C100 F10 116.1(12) . . ?
C100 C101 C102 119.2(12) . . ?
C100 C101 H101 120.4 . . ?
C102 C101 H101 120.4 . . ?
C103 C102 C101 116.6(13) . . ?
C103 C102 H102 121.7 . . ?
C101 C102 H102 121.7 . . ?
C104 C103 C102 122.5(13) . . ?
C104 C103 H103 118.8 . . ?
C102 C103 H103 118.8 . . ?
C105 C104 C103 119.1(13) . . ?
C105 C104 H104 120.5 . . ?
C103 C104 H104 120.5 . . ?
C100 C105 C104 118.5(14) . . ?
C100 C105 H105 120.8 . . ?
C104 C105 H105 120.8 . . ?
C1 N1 C9 117.7(7) . . ?
C1 N1 Ni1 120.1(5) . . ?
C9 N1 Ni1 121.4(5) . . ?
C10 N2 C18 118.4(7) . . ?
C10 N2 Ni1 120.7(6) . . ?
C18 N2 Ni1 120.8(5) . . ?
C19 O1 P1 126.6(5) . . ?
Sb1 F1 Ni1 138.8(2) . . ?
O1 P1 C8 103.3(3) . . ?
O1 P1 C17 99.6(3) . . ?
C8 P1 C17 102.2(4) . . ?
O1 P1 Ni1 146.0(2) . . ?
C8 P1 Ni1 100.1(3) . . ?
C17 P1 Ni1 99.1(3) . . ?
Ni1 Cl1 Ni1 97.18(8) . 2_766 ?
N2 Ni1 N1 93.1(3) . . ?
N2 Ni1 F1 84.9(2) . . ?
N1 Ni1 F1 177.9(2) . . ?
N2 Ni1 P1 83.35(19) . . ?
N1 Ni1 P1 80.86(18) . . ?
F1 Ni1 P1 98.59(13) . . ?
N2 Ni1 Cl1 173.99(19) . . ?
N1 Ni1 Cl1 92.96(19) . . ?
F1 Ni1 Cl1 89.09(13) . . ?
P1 Ni1 Cl1 97.74(8) . . ?
N2 Ni1 Cl1 96.28(19) . 2_766 ?
N1 Ni1 Cl1 97.37(18) . 2_766 ?
F1 Ni1 Cl1 83.17(13) . 2_766 ?
P1 Ni1 Cl1 178.15(8) . 2_766 ?
Cl1 Ni1 Cl1 82.82(8) . 2_766 ?
F5 Sb1 F6 91.5(2) . . ?
F5 Sb1 F2 89.7(2) . . ?
F6 Sb1 F2 90.8(2) . . ?
F5 Sb1 F4 92.4(2) . . ?
F6 Sb1 F4 89.8(2) . . ?
F2 Sb1 F4 177.8(2) . . ?
F5 Sb1 F3 90.9(2) . . ?
F6 Sb1 F3 177.5(2) . . ?
F2 Sb1 F3 89.8(2) . . ?
F4 Sb1 F3 89.5(2) . . ?
F5 Sb1 F1 177.5(2) . . ?
F6 Sb1 F1 88.5(2) . . ?
F2 Sb1 F1 87.8(2) . . ?
F4 Sb1 F1 90.1(2) . . ?
F3 Sb1 F1 89.0(2) . . ?

loop_
_geom_bond_atom_site_label_1
_geom_bond_atom_site_label_2
_geom_bond_distance
_geom_bond_site_symmetry_2
_geom_bond_publ_flag
C1 N1 1.323(10) . ?
C1 C2 1.413(12) . ?
C1 H1 0.9500 . ?
C2 C3 1.353(13) . ?
C2 H2 0.9500 . ?
C3 C4 1.426(12) . ?
C3 H3 0.9500 . ?
C4 C9 1.405(11) . ?
C4 C5 1.409(12) . ?
C5 C6 1.358(12) . ?
C5 H5 0.9500 . ?
C6 C7 1.402(12) . ?
C6 H6 0.9500 . ?
C7 C8 1.380(11) . ?
C7 H7 0.9500 . ?
C8 C9 1.416(11) . ?
C8 P1 1.802(8) . ?
C9 N1 1.381(10) . ?
C10 N2 1.329(11) . ?
C10 C11 1.398(12) . ?
C10 H10 0.9500 . ?
C11 C12 1.369(13) . ?
C11 H11 0.9500 . ?
C12 C13 1.423(12) . ?
C12 H12 0.9500 . ?
C13 C14 1.411(13) . ?
C13 C18 1.420(11) . ?
C14 C15 1.378(13) . ?
C14 H14 0.9500 . ?
C15 C16 1.385(12) . ?
C15 H15 0.9500 . ?
C16 C17 1.394(11) . ?
C16 H16 0.9500 . ?
C17 C18 1.413(11) . ?
C17 P1 1.809(8) . ?
C18 N2 1.390(10) . ?
C19 C20 1.392(11) . ?
C19 C24 1.393(11) . ?
C19 O1 1.403(10) . ?
C20 C21 1.404(12) . ?
C20 H20 0.9500 . ?
C21 C22 1.381(12) . ?
C21 C25 1.547(12) . ?
C22 C23 1.396(12) . ?
C22 H22 0.9500 . ?
C23 C24 1.399(12) . ?
C23 C29 1.540(12) . ?
C24 H24 0.9500 . ?
C25 C26 1.519(12) . ?
C25 C27 1.528(12) . ?
C25 C28 1.535(13) . ?
C26 H26A 0.9800 . ?
C26 H26B 0.9800 . ?
C26 H26C 0.9800 . ?
C27 H27A 0.9800 . ?
C27 H27B 0.9800 . ?
C27 H27C 0.9800 . ?
C28 H28A 0.9800 . ?
C28 H28B 0.9800 . ?
C28 H28C 0.9800 . ?
C29 C32 1.494(13) . ?
C29 C30 1.523(14) . ?
C29 C31 1.526(15) . ?
C30 H30A 0.9800 . ?
C30 H30B 0.9800 . ?
C30 H30C 0.9800 . ?
C31 H31A 0.9800 . ?
C31 H31B 0.9800 . ?
C31 H31C 0.9800 . ?
C32 H32A 0.9800 . ?
C32 H32B 0.9800 . ?
C32 H32C 0.9800 . ?
C100 C101 1.331(17) . ?
C100 C105 1.344(18) . ?
C100 F10 1.379(13) . ?
C101 C102 1.400(17) . ?
C101 H101 0.9500 . ?
C102 C103 1.378(18) . ?
C102 H102 0.9500 . ?
C103 C104 1.368(18) . ?
C103 H103 0.9500 . ?
C104 C105 1.362(17) . ?
C104 H104 0.9500 . ?
C105 H105 0.9500 . ?
N1 Ni1 2.092(6) . ?
N2 Ni1 2.070(7) . ?
O1 P1 1.611(6) . ?
F1 Sb1 1.904(4) . ?
F1 Ni1 2.262(4) . ?
F2 Sb1 1.873(5) . ?
F3 Sb1 1.877(5) . ?
F4 Sb1 1.874(5) . ?
F5 Sb1 1.867(5) . ?
F6 Sb1 1.869(5) . ?
P1 Ni1 2.347(2) . ?
Cl1 Ni1 2.381(2) . ?
Cl1 Ni1 2.404(2) 2_766 ?
Ni1 Cl1 2.404(2) 2_766 ?

loop_
_geom_torsion_atom_site_label_1
_geom_torsion_atom_site_label_2
_geom_torsion_atom_site_label_3
_geom_torsion_atom_site_label_4
_geom_torsion
_geom_torsion_site_symmetry_1
_geom_torsion_site_symmetry_2
_geom_torsion_site_symmetry_3
_geom_torsion_site_symmetry_4
_geom_torsion_publ_flag
N1 C1 C2 C3 3.0(14) . . . . ?
C1 C2 C3 C4 -2.6(14) . . . . ?
C2 C3 C4 C9 0.2(13) . . . . ?
C2 C3 C4 C5 178.7(9) . . . . ?
C9 C4 C5 C6 -0.3(13) . . . . ?
C3 C4 C5 C6 -178.8(8) . . . . ?
C4 C5 C6 C7 -2.7(14) . . . . ?
C5 C6 C7 C8 1.9(13) . . . . ?
C6 C7 C8 C9 1.8(12) . . . . ?
C6 C7 C8 P1 -178.6(6) . . . . ?
C5 C4 C9 N1 -176.4(7) . . . . ?
C3 C4 C9 N1 2.1(12) . . . . ?
C5 C4 C9 C8 4.0(12) . . . . ?
C3 C4 C9 C8 -177.5(7) . . . . ?
C7 C8 C9 N1 175.7(7) . . . . ?
P1 C8 C9 N1 -3.9(10) . . . . ?
C7 C8 C9 C4 -4.7(12) . . . . ?
P1 C8 C9 C4 175.7(6) . . . . ?
N2 C10 C11 C12 0.2(14) . . . . ?
C10 C11 C12 C13 -0.1(14) . . . . ?
C11 C12 C13 C14 -178.0(9) . . . . ?
C11 C12 C13 C18 -1.0(13) . . . . ?
C18 C13 C14 C15 0.8(14) . . . . ?
C12 C13 C14 C15 177.7(9) . . . . ?
C13 C14 C15 C16 -1.7(15) . . . . ?
C14 C15 C16 C17 2.2(14) . . . . ?
C15 C16 C17 C18 -1.6(13) . . . . ?
C15 C16 C17 P1 -179.5(7) . . . . ?
C16 C17 C18 N2 -178.7(7) . . . . ?
P1 C17 C18 N2 -0.8(10) . . . . ?
C16 C17 C18 C13 0.7(12) . . . . ?
P1 C17 C18 C13 178.6(6) . . . . ?
C14 C13 C18 N2 179.1(8) . . . . ?
C12 C13 C18 N2 2.1(12) . . . . ?
C14 C13 C18 C17 -0.2(12) . . . . ?
C12 C13 C18 C17 -177.3(8) . . . . ?
C24 C19 C20 C21 0.4(12) . . . . ?
O1 C19 C20 C21 -175.0(7) . . . . ?
C19 C20 C21 C22 0.2(12) . . . . ?
C19 C20 C21 C25 178.6(7) . . . . ?
C20 C21 C22 C23 0.2(13) . . . . ?
C25 C21 C22 C23 -178.1(8) . . . . ?
C21 C22 C23 C24 -1.2(12) . . . . ?
C21 C22 C23 C29 175.6(8) . . . . ?
C20 C19 C24 C23 -1.4(12) . . . . ?
O1 C19 C24 C23 174.4(7) . . . . ?
C22 C23 C24 C19 1.7(11) . . . . ?
C29 C23 C24 C19 -174.9(7) . . . . ?
C22 C21 C25 C26 5.4(12) . . . . ?
C20 C21 C25 C26 -172.9(8) . . . . ?
C22 C21 C25 C27 -115.1(9) . . . . ?
C20 C21 C25 C27 66.6(10) . . . . ?
C22 C21 C25 C28 124.0(9) . . . . ?
C20 C21 C25 C28 -54.3(10) . . . . ?
C22 C23 C29 C32 -52.6(11) . . . . ?
C24 C23 C29 C32 124.0(9) . . . . ?
C22 C23 C29 C30 70.7(12) . . . . ?
C24 C23 C29 C30 -112.7(11) . . . . ?
C22 C23 C29 C31 -170.6(9) . . . . ?
C24 C23 C29 C31 6.0(12) . . . . ?
C105 C100 C101 C102 -1(2) . . . . ?
F10 C100 C101 C102 178.7(12) . . . . ?
C100 C101 C102 C103 1.7(19) . . . . ?
C101 C102 C103 C104 -2(2) . . . . ?
C102 C103 C104 C105 1(2) . . . . ?
C101 C100 C105 C104 0(2) . . . . ?
F10 C100 C105 C104 -179.7(12) . . . . ?
C103 C104 C105 C100 0(2) . . . . ?
C2 C1 N1 C9 -0.7(12) . . . . ?
C2 C1 N1 Ni1 -170.8(7) . . . . ?
C4 C9 N1 C1 -1.9(11) . . . . ?
C8 C9 N1 C1 177.8(7) . . . . ?
C4 C9 N1 Ni1 168.1(6) . . . . ?
C8 C9 N1 Ni1 -12.3(10) . . . . ?
C11 C10 N2 C18 0.8(12) . . . . ?
C11 C10 N2 Ni1 -177.3(7) . . . . ?
C17 C18 N2 C10 177.4(7) . . . . ?
C13 C18 N2 C10 -2.0(11) . . . . ?
C17 C18 N2 Ni1 -4.4(9) . . . . ?
C13 C18 N2 Ni1 176.2(6) . . . . ?
C20 C19 O1 P1 -30.0(10) . . . . ?
C24 C19 O1 P1 154.2(6) . . . . ?
C19 O1 P1 C8 -83.5(6) . . . . ?
C19 O1 P1 C17 171.5(6) . . . . ?
C19 O1 P1 Ni1 48.8(8) . . . . ?
C7 C8 P1 O1 -9.7(8) . . . . ?
C9 C8 P1 O1 169.8(6) . . . . ?
C7 C8 P1 C17 93.4(8) . . . . ?
C9 C8 P1 C17 -87.1(6) . . . . ?
C7 C8 P1 Ni1 -164.9(7) . . . . ?
C9 C8 P1 Ni1 14.7(6) . . . . ?
C16 C17 P1 O1 30.7(8) . . . . ?
C18 C17 P1 O1 -147.2(6) . . . . ?
C16 C17 P1 C8 -75.3(8) . . . . ?
C18 C17 P1 C8 106.8(6) . . . . ?
C16 C17 P1 Ni1 -177.7(7) . . . . ?
C18 C17 P1 Ni1 4.4(6) . . . . ?
C10 N2 Ni1 N1 103.4(6) . . . . ?
C18 N2 Ni1 N1 -74.7(6) . . . . ?
C10 N2 Ni1 F1 -76.9(6) . . . . ?
C18 N2 Ni1 F1 105.0(6) . . . . ?
C10 N2 Ni1 P1 -176.2(6) . . . . ?
C18 N2 Ni1 P1 5.7(5) . . . . ?
C10 N2 Ni1 Cl1 -75(2) . . . . ?
C18 N2 Ni1 Cl1 106.5(18) . . . . ?
C10 N2 Ni1 Cl1 5.7(6) . . . 2_766 ?
C18 N2 Ni1 Cl1 -172.5(5) . . . 2_766 ?
C1 N1 Ni1 N2 -90.3(7) . . . . ?
C9 N1 Ni1 N2 100.0(6) . . . . ?
C1 N1 Ni1 F1 -98(6) . . . . ?
C9 N1 Ni1 F1 92(6) . . . . ?
C1 N1 Ni1 P1 -173.1(6) . . . . ?
C9 N1 Ni1 P1 17.2(5) . . . . ?
C1 N1 Ni1 Cl1 89.5(6) . . . . ?
C9 N1 Ni1 Cl1 -80.1(6) . . . . ?
C1 N1 Ni1 Cl1 6.4(6) . . . 2_766 ?
C9 N1 Ni1 Cl1 -163.3(5) . . . 2_766 ?
Sb1 F1 Ni1 N2 -51.8(4) . . . . ?
Sb1 F1 Ni1 N1 -44(6) . . . . ?
Sb1 F1 Ni1 P1 30.7(4) . . . . ?
Sb1 F1 Ni1 Cl1 128.4(4) . . . . ?
Sb1 F1 Ni1 Cl1 -148.8(4) . . . 2_766 ?
O1 P1 Ni1 N2 118.1(4) . . . . ?
C8 P1 Ni1 N2 -108.9(3) . . . . ?
C17 P1 Ni1 N2 -4.7(3) . . . . ?
O1 P1 Ni1 N1 -147.7(4) . . . . ?
C8 P1 Ni1 N1 -14.7(3) . . . . ?
C17 P1 Ni1 N1 89.5(3) . . . . ?
O1 P1 Ni1 F1 34.3(4) . . . . ?
C8 P1 Ni1 F1 167.3(3) . . . . ?
C17 P1 Ni1 F1 -88.5(3) . . . . ?
O1 P1 Ni1 Cl1 -56.0(4) . . . . ?
C8 P1 Ni1 Cl1 77.1(3) . . . . ?
C17 P1 Ni1 Cl1 -178.7(3) . . . . ?
O1 P1 Ni1 Cl1 -163(2) . . . 2_766 ?
C8 P1 Ni1 Cl1 -30(3) . . . 2_766 ?
C17 P1 Ni1 Cl1 74(3) . . . 2_766 ?
Ni1 Cl1 Ni1 N2 81.7(19) 2_766 . . . ?
Ni1 Cl1 Ni1 N1 -97.06(18) 2_766 . . . ?
Ni1 Cl1 Ni1 F1 83.23(13) 2_766 . . . ?
Ni1 Cl1 Ni1 P1 -178.22(8) 2_766 . . . ?
Ni1 Cl1 Ni1 Cl1 0.0 2_766 . . 2_766 ?
Ni1 F1 Sb1 F5 -16(5) . . . . ?
Ni1 F1 Sb1 F6 -107.8(4) . . . . ?
Ni1 F1 Sb1 F2 -16.9(4) . . . . ?
Ni1 F1 Sb1 F4 162.4(4) . . . . ?
Ni1 F1 Sb1 F3 72.9(4) . . . . ?
